data_7056701
loop_
_publ_author_name
'Deb, Mayukh'
'Singh, Jatinder'
'Mallik, Shuvadip'
'Hazra, Susanta'
'Elias, Anil J.'

_publ_section_title
;
 Borylation, silylation and selenation of C-H bonds in metal sandwich
 compounds by applying a directing group strategy
;
_journal_name_full 'New J. Chem.'
_journal_paper_doi 10.1039/C7NJ02388J
_journal_year 2017
_chemical_formula_moiety 'C47 H43 B Co N O3 S, C H Cl3'
_chemical_formula_sum 'C48 H44 B Cl3 Co N O3 S'
_chemical_formula_weight 890.99
_space_group_crystal_system triclinic
_space_group_IT_number 2
_space_group_name_Hall '-P 1'
_space_group_name_H-M_alt 'P -1'
_symmetry_space_group_name_Hall '-P 1'
_symmetry_space_group_name_H-M 'P -1'
_atom_sites_solution_hydrogens mixed
_audit_creation_method SHELXL-2014/7
_audit_update_record
;
2017-10-13 deposited with the CCDC.
2017-10-23 downloaded from the CCDC.
;
_cell_angle_alpha 96.25(3)
_cell_angle_beta 92.91(3)
_cell_angle_gamma 94.13(3)
_cell_formula_units_Z 2
_cell_length_a 10.257(2)
_cell_length_b 11.746(2)
_cell_length_c 18.873(4)
_cell_measurement_reflns_used 1608
_cell_measurement_temperature 273(2)
_cell_measurement_theta_max 19.126
_cell_measurement_theta_min 2.338
_cell_volume 2250.5(8)
_computing_cell_refinement 'SAINT v8.37A (Bruker, 2015)'
_computing_data_collection 'Bruker SMART APEX-II'
_computing_data_reduction 'SAINT v8.37A (Bruker, 2015)'
_computing_molecular_graphics 'DIAMOND 3.2'
_computing_publication_material SHELXTL
_computing_structure_refinement 'SHELXL-2014/7 (Sheldrick, 2014)'
_computing_structure_solution 'SHELXT 2014/5 Bruker-AXS, Madison WI'
_diffrn_ambient_temperature 273(2)
_diffrn_measured_fraction_theta_full 0.987
_diffrn_measured_fraction_theta_max 0.912
_diffrn_measurement_device_type 'Bruker APEX-II CCD'
_diffrn_measurement_method '\f and \w scans'
_diffrn_radiation_type MoK\a
_diffrn_radiation_wavelength 0.71073
_diffrn_reflns_av_R_equivalents 0.1101
_diffrn_reflns_av_unetI/netI 0.1992
_diffrn_reflns_Laue_measured_fraction_full 0.987
_diffrn_reflns_Laue_measured_fraction_max 0.912
_diffrn_reflns_limit_h_max 13
_diffrn_reflns_limit_h_min -10
_diffrn_reflns_limit_k_max 15
_diffrn_reflns_limit_k_min -15
_diffrn_reflns_limit_l_max 21
_diffrn_reflns_limit_l_min -25
_diffrn_reflns_number 14974
_diffrn_reflns_point_group_measured_fraction_full 0.987
_diffrn_reflns_point_group_measured_fraction_max 0.912
_diffrn_reflns_theta_full 25.242
_diffrn_reflns_theta_max 28.466
_diffrn_reflns_theta_min 2.162
_exptl_absorpt_coefficient_mu 0.647
_exptl_absorpt_correction_T_max 0.908
_exptl_absorpt_correction_T_min 0.781
_exptl_absorpt_correction_type multi-scan
_exptl_absorpt_process_details '(SADABS; Bruker; 2014)'
_exptl_crystal_colour red
_exptl_crystal_density_diffrn 1.315
_exptl_crystal_description block
_exptl_crystal_F_000 924
_exptl_crystal_size_max 0.355
_exptl_crystal_size_mid 0.275
_exptl_crystal_size_min 0.195
_refine_diff_density_max 0.420
_refine_diff_density_min -0.422
_refine_diff_density_rms 0.070
_refine_ls_extinction_method none
_refine_ls_goodness_of_fit_ref 0.776
_refine_ls_hydrogen_treatment mixed
_refine_ls_matrix_type full
_refine_ls_number_parameters 532
_refine_ls_number_reflns 10383
_refine_ls_number_restraints 0
_refine_ls_restrained_S_all 0.776
_refine_ls_R_factor_all 0.1639
_refine_ls_R_factor_gt 0.0626
_refine_ls_shift/su_max 0.000
_refine_ls_shift/su_mean 0.000
_refine_ls_structure_factor_coef Fsqd
_refine_ls_weighting_details 'w=1/[\s^2^(Fo^2^)+(0.0458P)^2^] where P=(Fo^2^+2Fc^2^)/3'
_refine_ls_weighting_scheme calc
_refine_ls_wR_factor_gt 0.1201
_refine_ls_wR_factor_ref 0.1506
_reflns_Friedel_coverage 0.000
_reflns_number_gt 6758
_reflns_number_total 10383
_reflns_threshold_expression 'I > 2\s(I)'
_cod_data_source_file c7nj02388j2.cif
_cod_data_source_block 6b
_cod_original_cell_volume 2250.4(8)
_cod_database_code 7056701
_shelx_shelxl_version_number 2014/7
_shelx_space_group_comment
;
The symmetry employed for this shelxl refinement is uniquely defined
by the following loop, which should always be used as a source of
symmetry information in preference to the above space-group names.
They are only intended as comments.
;
_shelx_estimated_absorpt_t_min 0.808
_shelx_estimated_absorpt_t_max 0.881

loop_
_space_group_symop_operation_xyz
'x, y, z'
'-x, -y, -z'

loop_
_atom_site_label
_atom_site_type_symbol
_atom_site_fract_x
_atom_site_fract_y
_atom_site_fract_z
_atom_site_U_iso_or_equiv
_atom_site_adp_type
_atom_site_occupancy
_atom_site_site_symmetry_order
_atom_site_calc_flag
_atom_site_refinement_flags_posn
_atom_site_refinement_flags_adp
Co1 Co 0.41001(5) 0.62386(4) 0.78051(3) 0.04104(18) Uani 1 1 d . .
S1 S 0.56831(17) 0.23430(13) 0.51631(8) 0.1026(5) Uani 1 1 d . .
O1 O 0.2653(3) 0.3299(2) 0.70033(17) 0.0797(10) Uani 1 1 d . .
O2 O 0.6516(3) 0.5099(2) 0.61433(16) 0.0683(9) Uani 1 1 d . .
O3 O 0.6721(3) 0.7057(2) 0.64004(16) 0.0701(9) Uani 1 1 d . .
N1 N 0.4636(4) 0.3381(3) 0.6507(2) 0.0595(11) Uani 1 1 d . .
C1 C 0.3586(5) 0.3854(4) 0.6795(2) 0.0555(12) Uani 1 1 d . .
C2 C 0.3590(4) 0.5149(3) 0.6867(2) 0.0454(10) Uani 1 1 d . .
C3 C 0.2467(4) 0.5686(4) 0.7122(2) 0.0516(11) Uani 1 1 d . .
H3 H 0.1658 0.5287 0.7255 0.062 Uiso 1 1 calc R U
C4 C 0.2714(4) 0.6884(4) 0.7140(2) 0.0535(11) Uani 1 1 d . .
H4 H 0.2108 0.7459 0.7291 0.064 Uiso 1 1 calc R U
C5 C 0.3971(4) 0.7120(3) 0.6905(2) 0.0495(11) Uani 1 1 d . .
H5 H 0.4383 0.7890 0.6872 0.059 Uiso 1 1 calc R U
C6 C 0.4570(4) 0.6067(3) 0.67279(19) 0.0439(10) Uani 1 1 d . .
C7 C 0.3870(4) 0.6757(3) 0.88319(19) 0.0423(10) Uani 1 1 d . .
C8 C 0.5161(4) 0.7171(3) 0.86075(19) 0.0431(10) Uani 1 1 d . .
C9 C 0.5534(4) 0.5976(3) 0.85125(19) 0.0439(10) Uani 1 1 d . .
C10 C 0.4249(4) 0.5575(3) 0.8733(2) 0.0443(10) Uani 1 1 d . .
C11 C 0.2714(4) 0.7298(4) 0.9127(2) 0.0485(11) Uani 1 1 d . .
C12 C 0.2025(4) 0.6803(4) 0.9639(2) 0.0622(13) Uani 1 1 d . .
H12 H 0.2299 0.6138 0.9807 0.075 Uiso 1 1 calc R U
C13 C 0.0930(5) 0.7282(5) 0.9907(3) 0.0864(18) Uani 1 1 d . .
H13 H 0.0489 0.6938 1.0257 0.104 Uiso 1 1 calc R U
C14 C 0.0488(5) 0.8247(6) 0.9669(3) 0.0922(19) Uani 1 1 d . .
H14 H -0.0270 0.8542 0.9836 0.111 Uiso 1 1 calc R U
C15 C 0.1186(5) 0.8779(4) 0.9175(3) 0.0827(16) Uani 1 1 d . .
H15 H 0.0917 0.9458 0.9026 0.099 Uiso 1 1 calc R U
C16 C 0.2298(5) 0.8311(4) 0.8894(2) 0.0656(13) Uani 1 1 d . .
H16 H 0.2755 0.8671 0.8556 0.079 Uiso 1 1 calc R U
C17 C 0.5934(4) 0.8292(3) 0.8611(2) 0.0462(10) Uani 1 1 d . .
C18 C 0.5717(4) 0.9242(4) 0.9094(2) 0.0606(13) Uani 1 1 d . .
H18 H 0.5034 0.9199 0.9398 0.073 Uiso 1 1 calc R U
C19 C 0.6530(6) 1.0255(4) 0.9118(3) 0.0786(16) Uani 1 1 d . .
H19 H 0.6382 1.0884 0.9439 0.094 Uiso 1 1 calc R U
C20 C 0.7546(5) 1.0334(4) 0.8672(3) 0.0803(16) Uani 1 1 d . .
H20 H 0.8092 1.1006 0.8695 0.096 Uiso 1 1 calc R U
C21 C 0.7744(5) 0.9397(4) 0.8190(3) 0.0776(15) Uani 1 1 d . .
H21 H 0.8419 0.9444 0.7881 0.093 Uiso 1 1 calc R U
C22 C 0.6957(4) 0.8405(4) 0.8162(2) 0.0606(12) Uani 1 1 d . .
H22 H 0.7110 0.7786 0.7834 0.073 Uiso 1 1 calc R U
C23 C 0.6743(4) 0.5388(3) 0.8374(2) 0.0483(10) Uani 1 1 d . .
C24 C 0.6651(4) 0.4287(4) 0.8001(2) 0.0584(12) Uani 1 1 d . .
H24 H 0.5831 0.3944 0.7835 0.070 Uiso 1 1 calc R U
C25 C 0.7744(5) 0.3696(4) 0.7873(3) 0.0763(15) Uani 1 1 d . .
H25 H 0.7659 0.2967 0.7621 0.092 Uiso 1 1 calc R U
C26 C 0.8959(5) 0.4190(5) 0.8121(3) 0.0877(17) Uani 1 1 d . .
H26 H 0.9703 0.3803 0.8031 0.105 Uiso 1 1 calc R U
C27 C 0.9069(5) 0.5273(5) 0.8507(3) 0.101(2) Uani 1 1 d . .
H27 H 0.9893 0.5600 0.8679 0.122 Uiso 1 1 calc R U
C28 C 0.7976(4) 0.5881(4) 0.8642(3) 0.0770(15) Uani 1 1 d . .
H28 H 0.8063 0.6601 0.8906 0.092 Uiso 1 1 calc R U
C29 C 0.3745(4) 0.4434(3) 0.8924(2) 0.0461(10) Uani 1 1 d . .
C30 C 0.4558(5) 0.3796(4) 0.9306(2) 0.0632(13) Uani 1 1 d . .
H30 H 0.5415 0.4082 0.9440 0.076 Uiso 1 1 calc R U
C31 C 0.4104(6) 0.2737(4) 0.9490(3) 0.0798(15) Uani 1 1 d . .
H31 H 0.4652 0.2329 0.9759 0.096 Uiso 1 1 calc R U
C32 C 0.2857(6) 0.2279(4) 0.9283(3) 0.0767(15) Uani 1 1 d . .
H32 H 0.2571 0.1556 0.9399 0.092 Uiso 1 1 calc R U
C33 C 0.2035(5) 0.2889(4) 0.8905(3) 0.0808(16) Uani 1 1 d . .
H33 H 0.1187 0.2588 0.8765 0.097 Uiso 1 1 calc R U
C34 C 0.2483(4) 0.3963(4) 0.8734(2) 0.0664(13) Uani 1 1 d . .
H34 H 0.1917 0.4380 0.8484 0.080 Uiso 1 1 calc R U
C35 C 0.4930(5) 0.2207(4) 0.6526(3) 0.0625(13) Uani 1 1 d . .
C36 C 0.4722(5) 0.1669(4) 0.7134(3) 0.0793(16) Uani 1 1 d . .
H36 H 0.4323 0.2036 0.7517 0.095 Uiso 1 1 calc R U
C37 C 0.5130(6) 0.0552(5) 0.7157(4) 0.099(2) Uani 1 1 d . .
H37 H 0.4988 0.0172 0.7556 0.119 Uiso 1 1 calc R U
C38 C 0.5743(6) 0.0016(5) 0.6584(4) 0.109(2) Uani 1 1 d . .
H38 H 0.6030 -0.0712 0.6608 0.131 Uiso 1 1 calc R U
C39 C 0.5923(5) 0.0551(5) 0.5997(3) 0.0922(18) Uani 1 1 d . .
H39 H 0.6326 0.0177 0.5617 0.111 Uiso 1 1 calc R U
C40 C 0.5516(5) 0.1660(4) 0.5941(3) 0.0736(15) Uani 1 1 d . .
C41 C 0.6987(6) 0.1639(5) 0.4721(3) 0.136(2) Uani 1 1 d . .
H41A H 0.7761 0.1720 0.5037 0.204 Uiso 1 1 calc R U
H41B H 0.7169 0.1987 0.4296 0.204 Uiso 1 1 calc R U
H41C H 0.6722 0.0839 0.4597 0.204 Uiso 1 1 calc R U
C42 C 0.7696(5) 0.5497(4) 0.5780(3) 0.0694(14) Uani 1 1 d . .
C43 C 0.7987(5) 0.6767(5) 0.6122(3) 0.0798(15) Uani 1 1 d . .
C44 C 0.7264(6) 0.5392(5) 0.4981(2) 0.111(2) Uani 1 1 d . .
H44A H 0.6982 0.4606 0.4817 0.166 Uiso 1 1 calc R U
H44B H 0.7987 0.5638 0.4716 0.166 Uiso 1 1 calc R U
H44C H 0.6555 0.5866 0.4912 0.166 Uiso 1 1 calc R U
C45 C 0.8759(5) 0.4666(5) 0.5907(3) 0.114(2) Uani 1 1 d . .
H45A H 0.8868 0.4594 0.6408 0.172 Uiso 1 1 calc R U
H45B H 0.9572 0.4960 0.5741 0.172 Uiso 1 1 calc R U
H45C H 0.8499 0.3926 0.5651 0.172 Uiso 1 1 calc R U
C46 C 0.8965(5) 0.6890(5) 0.6765(3) 0.125(2) Uani 1 1 d . .
H46A H 0.8895 0.7613 0.7045 0.187 Uiso 1 1 calc R U
H46B H 0.9836 0.6856 0.6605 0.187 Uiso 1 1 calc R U
H46C H 0.8781 0.6276 0.7051 0.187 Uiso 1 1 calc R U
C47 C 0.8376(7) 0.7618(5) 0.5611(4) 0.143(3) Uani 1 1 d . .
H47A H 0.7737 0.7549 0.5216 0.215 Uiso 1 1 calc R U
H47B H 0.9217 0.7462 0.5439 0.215 Uiso 1 1 calc R U
H47C H 0.8420 0.8383 0.5853 0.215 Uiso 1 1 calc R U
B1 B 0.5953(5) 0.6065(5) 0.6431(3) 0.0529(13) Uani 1 1 d . .
Cl1 Cl 0.1054(3) 0.0602(2) 0.58493(14) 0.2283(13) Uani 1 1 d . .
Cl2 Cl -0.0578(2) 0.14022(19) 0.68798(17) 0.2151(13) Uani 1 1 d . .
Cl3 Cl 0.1343(2) -0.0034(2) 0.72207(16) 0.2156(13) Uani 1 1 d . .
C48 C 0.0963(5) 0.1053(4) 0.6732(3) 0.0983(19) Uani 1 1 d . .
H48 H 0.1580 0.1726 0.6870 0.118 Uiso 1 1 calc R U
H1 H 0.522(3) 0.381(3) 0.6347(18) 0.037(12) Uiso 1 1 d . .

loop_
_atom_site_aniso_label
_atom_site_aniso_U_11
_atom_site_aniso_U_22
_atom_site_aniso_U_33
_atom_site_aniso_U_23
_atom_site_aniso_U_13
_atom_site_aniso_U_12
Co1 0.0381(3) 0.0396(3) 0.0455(3) 0.0024(2) 0.0029(2) 0.0071(2)
S1 0.1407(15) 0.0881(11) 0.0824(11) -0.0039(9) 0.0088(10) 0.0518(10)
O1 0.073(2) 0.053(2) 0.111(3) 0.0078(19) 0.018(2) -0.0127(18)
O2 0.063(2) 0.064(2) 0.079(2) 0.0030(17) 0.0250(18) 0.0094(17)
O3 0.057(2) 0.057(2) 0.097(2) 0.0067(17) 0.0269(18) 0.0009(16)
N1 0.070(3) 0.042(2) 0.067(3) 0.006(2) 0.010(2) 0.005(2)
C1 0.058(3) 0.052(3) 0.054(3) 0.002(2) -0.003(2) -0.002(3)
C2 0.044(3) 0.043(2) 0.048(3) 0.001(2) -0.001(2) 0.005(2)
C3 0.039(3) 0.057(3) 0.059(3) 0.010(2) 0.001(2) 0.000(2)
C4 0.049(3) 0.057(3) 0.056(3) 0.005(2) -0.005(2) 0.016(2)
C5 0.051(3) 0.045(3) 0.052(3) 0.009(2) -0.002(2) 0.003(2)
C6 0.045(3) 0.045(2) 0.041(2) 0.0015(19) 0.001(2) 0.003(2)
C7 0.045(3) 0.040(2) 0.042(2) 0.0023(19) -0.002(2) 0.009(2)
C8 0.039(2) 0.041(2) 0.049(2) -0.0002(19) 0.004(2) 0.0081(19)
C9 0.039(2) 0.043(2) 0.048(2) -0.0018(19) -0.002(2) 0.0053(19)
C10 0.038(2) 0.042(2) 0.052(3) 0.003(2) -0.002(2) 0.0026(19)
C11 0.041(3) 0.052(3) 0.050(3) -0.008(2) 0.000(2) 0.008(2)
C12 0.057(3) 0.064(3) 0.065(3) -0.003(3) 0.018(3) 0.006(2)
C13 0.076(4) 0.095(4) 0.084(4) -0.018(4) 0.034(3) -0.004(3)
C14 0.061(4) 0.101(5) 0.107(5) -0.031(4) 0.024(3) 0.010(4)
C15 0.069(4) 0.068(4) 0.109(5) -0.017(3) -0.006(3) 0.037(3)
C16 0.069(3) 0.063(3) 0.065(3) -0.001(3) 0.008(3) 0.021(3)
C17 0.050(3) 0.045(3) 0.044(3) 0.005(2) -0.003(2) 0.003(2)
C18 0.076(3) 0.048(3) 0.056(3) 0.001(2) 0.013(2) -0.002(2)
C19 0.109(5) 0.048(3) 0.073(4) -0.011(3) 0.006(3) -0.007(3)
C20 0.085(4) 0.069(4) 0.083(4) 0.011(3) 0.000(3) -0.025(3)
C21 0.069(4) 0.077(4) 0.084(4) -0.003(3) 0.020(3) -0.013(3)
C22 0.051(3) 0.051(3) 0.077(3) -0.003(2) 0.013(3) -0.003(2)
C23 0.040(3) 0.050(3) 0.054(3) 0.001(2) -0.002(2) 0.012(2)
C24 0.047(3) 0.057(3) 0.069(3) -0.008(2) -0.004(2) 0.010(2)
C25 0.059(3) 0.070(3) 0.096(4) -0.016(3) -0.008(3) 0.026(3)
C26 0.046(3) 0.091(4) 0.124(5) -0.013(4) -0.006(3) 0.034(3)
C27 0.038(3) 0.104(5) 0.150(5) -0.031(4) -0.029(3) 0.019(3)
C28 0.045(3) 0.067(3) 0.112(4) -0.015(3) -0.017(3) 0.010(3)
C29 0.046(3) 0.051(3) 0.043(2) 0.010(2) 0.006(2) 0.007(2)
C30 0.065(3) 0.055(3) 0.069(3) 0.014(2) -0.008(2) 0.000(2)
C31 0.098(5) 0.071(4) 0.077(4) 0.029(3) 0.000(3) 0.021(3)
C32 0.090(4) 0.057(3) 0.087(4) 0.026(3) 0.016(3) -0.004(3)
C33 0.062(4) 0.078(4) 0.104(4) 0.034(3) 0.002(3) -0.011(3)
C34 0.049(3) 0.068(3) 0.087(4) 0.032(3) 0.004(3) 0.006(3)
C35 0.071(3) 0.041(3) 0.073(4) 0.002(3) -0.010(3) 0.006(2)
C36 0.086(4) 0.055(3) 0.094(4) 0.014(3) -0.012(3) -0.009(3)
C37 0.087(5) 0.072(4) 0.141(6) 0.046(4) -0.020(4) -0.001(3)
C38 0.104(5) 0.056(4) 0.169(7) 0.020(5) -0.001(5) 0.012(4)
C39 0.101(5) 0.053(4) 0.122(5) 0.006(3) 0.004(4) 0.014(3)
C40 0.085(4) 0.050(3) 0.082(4) -0.009(3) -0.005(3) 0.011(3)
C41 0.156(6) 0.149(6) 0.110(5) -0.007(4) 0.039(5) 0.072(5)
C42 0.058(3) 0.076(4) 0.077(4) 0.007(3) 0.022(3) 0.016(3)
C43 0.059(4) 0.085(4) 0.094(4) 0.004(3) 0.019(3) -0.003(3)
C44 0.137(6) 0.147(6) 0.050(3) 0.010(3) 0.012(3) 0.015(4)
C45 0.086(4) 0.128(5) 0.137(5) 0.021(4) 0.016(4) 0.048(4)
C46 0.058(4) 0.165(6) 0.138(5) -0.042(5) -0.001(4) 0.003(4)
C47 0.160(7) 0.099(5) 0.187(7) 0.054(5) 0.092(5) -0.005(4)
B1 0.059(4) 0.055(3) 0.046(3) 0.011(3) -0.001(3) 0.005(3)
Cl1 0.276(3) 0.239(3) 0.165(2) -0.030(2) 0.090(2) 0.013(2)
Cl2 0.140(2) 0.165(2) 0.354(4) 0.020(2) 0.109(2) 0.0553(16)
Cl3 0.150(2) 0.184(2) 0.329(3) 0.146(2) -0.030(2) -0.0279(17)
C48 0.089(4) 0.065(4) 0.139(5) -0.003(4) 0.039(4) -0.012(3)

loop_
_atom_type_symbol
_atom_type_description
_atom_type_scat_dispersion_real
_atom_type_scat_dispersion_imag
_atom_type_scat_source
C C 0.0033 0.0016 'International Tables Vol C Tables 4.2.6.8 and 6.1.1.4'
H H 0.0000 0.0000 'International Tables Vol C Tables 4.2.6.8 and 6.1.1.4'
B B 0.0013 0.0007 'International Tables Vol C Tables 4.2.6.8 and 6.1.1.4'
Cl Cl 0.1484 0.1585 'International Tables Vol C Tables 4.2.6.8 and 6.1.1.4'
Co Co 0.3494 0.9721 'International Tables Vol C Tables 4.2.6.8 and 6.1.1.4'
N N 0.0061 0.0033 'International Tables Vol C Tables 4.2.6.8 and 6.1.1.4'
O O 0.0106 0.0060 'International Tables Vol C Tables 4.2.6.8 and 6.1.1.4'
S S 0.1246 0.1234 'International Tables Vol C Tables 4.2.6.8 and 6.1.1.4'

loop_
_geom_angle_atom_site_label_1
_geom_angle_atom_site_label_2
_geom_angle_atom_site_label_3
_geom_angle
C8 Co1 C10 62.70(15)
C8 Co1 C7 43.38(14)
C10 Co1 C7 42.97(14)
C8 Co1 C9 43.37(14)
C10 Co1 C9 42.97(14)
C7 Co1 C9 62.71(16)
C8 Co1 C3 157.79(16)
C10 Co1 C3 117.55(16)
C7 Co1 C3 119.76(16)
C9 Co1 C3 152.56(16)
C8 Co1 C4 124.59(16)
C10 Co1 C4 140.43(17)
C7 Co1 C4 111.30(16)
C9 Co1 C4 167.67(16)
C3 Co1 C4 39.51(14)
C8 Co1 C2 161.54(15)
C10 Co1 C2 119.36(15)
C7 Co1 C2 151.50(15)
C9 Co1 C2 123.77(16)
C3 Co1 C2 40.17(14)
C4 Co1 C2 66.98(16)
C8 Co1 C5 111.39(16)
C10 Co1 C5 173.31(16)
C7 Co1 C5 130.74(16)
C9 Co1 C5 135.31(16)
C3 Co1 C5 66.53(15)
C4 Co1 C5 39.28(14)
C2 Co1 C5 67.27(15)
C8 Co1 C6 125.65(15)
C10 Co1 C6 145.49(16)
C7 Co1 C6 166.85(15)
C9 Co1 C6 115.80(16)
C3 Co1 C6 68.17(15)
C4 Co1 C6 67.32(16)
C2 Co1 C6 41.19(14)
C5 Co1 C6 40.02(14)
C40 S1 C41 104.0(3)
B1 O2 C42 107.4(3)
B1 O3 C43 109.0(4)
C1 N1 C35 124.9(4)
C1 N1 H1 119(2)
C35 N1 H1 115(3)
O1 C1 N1 124.2(4)
O1 C1 C2 118.5(4)
N1 C1 C2 117.3(4)
C3 C2 C6 107.6(3)
C3 C2 C1 119.5(4)
C6 C2 C1 132.9(4)
C3 C2 Co1 69.7(2)
C6 C2 Co1 70.0(2)
C1 C2 Co1 125.1(3)
C4 C3 C2 108.4(4)
C4 C3 Co1 70.4(2)
C2 C3 Co1 70.2(2)
C4 C3 H3 125.8
C2 C3 H3 125.8
Co1 C3 H3 125.8
C5 C4 C3 108.8(4)
C5 C4 Co1 70.4(2)
C3 C4 Co1 70.0(2)
C5 C4 H4 125.6
C3 C4 H4 125.6
Co1 C4 H4 125.6
C4 C5 C6 109.9(3)
C4 C5 Co1 70.3(2)
C6 C5 Co1 70.6(2)
C4 C5 H5 125.0
C6 C5 H5 125.0
Co1 C5 H5 125.0
C5 C6 C2 105.3(3)
C5 C6 B1 121.2(4)
C2 C6 B1 133.4(4)
C5 C6 Co1 69.3(2)
C2 C6 Co1 68.8(2)
B1 C6 Co1 127.6(3)
C10 C7 C8 89.9(3)
C10 C7 C11 133.8(4)
C8 C7 C11 135.9(3)
C10 C7 Co1 68.4(2)
C8 C7 Co1 68.2(2)
C11 C7 Co1 126.3(3)
C9 C8 C7 89.6(3)
C9 C8 C17 132.0(3)
C7 C8 C17 137.2(4)
C9 C8 Co1 68.5(2)
C7 C8 Co1 68.4(2)
C17 C8 Co1 129.1(3)
C10 C9 C8 89.9(3)
C10 C9 C23 132.5(4)
C8 C9 C23 136.9(3)
C10 C9 Co1 68.4(2)
C8 C9 Co1 68.1(2)
C23 C9 Co1 127.8(3)
C7 C10 C9 90.6(3)
C7 C10 C29 136.9(4)
C9 C10 C29 131.1(4)
C7 C10 Co1 68.6(2)
C9 C10 Co1 68.7(2)
C29 C10 Co1 130.1(3)
C12 C11 C16 118.5(4)
C12 C11 C7 120.3(4)
C16 C11 C7 121.2(4)
C11 C12 C13 121.0(5)
C11 C12 H12 119.5
C13 C12 H12 119.5
C14 C13 C12 121.2(5)
C14 C13 H13 119.4
C12 C13 H13 119.4
C13 C14 C15 118.8(5)
C13 C14 H14 120.6
C15 C14 H14 120.6
C14 C15 C16 121.0(5)
C14 C15 H15 119.5
C16 C15 H15 119.5
C11 C16 C15 119.4(5)
C11 C16 H16 120.3
C15 C16 H16 120.3
C22 C17 C18 117.8(4)
C22 C17 C8 120.5(4)
C18 C17 C8 121.5(4)
C19 C18 C17 119.9(4)
C19 C18 H18 120.1
C17 C18 H18 120.1
C20 C19 C18 120.9(4)
C20 C19 H19 119.6
C18 C19 H19 119.6
C19 C20 C21 119.0(4)
C19 C20 H20 120.5
C21 C20 H20 120.5
C22 C21 C20 120.6(4)
C22 C21 H21 119.7
C20 C21 H21 119.7
C21 C22 C17 121.9(4)
C21 C22 H22 119.1
C17 C22 H22 119.1
C28 C23 C24 118.7(4)
C28 C23 C9 121.6(4)
C24 C23 C9 119.6(4)
C25 C24 C23 121.7(4)
C25 C24 H24 119.2
C23 C24 H24 119.2
C26 C25 C24 119.7(4)
C26 C25 H25 120.2
C24 C25 H25 120.2
C25 C26 C27 119.5(4)
C25 C26 H26 120.2
C27 C26 H26 120.2
C26 C27 C28 121.5(4)
C26 C27 H27 119.2
C28 C27 H27 119.2
C27 C28 C23 118.8(4)
C27 C28 H28 120.6
C23 C28 H28 120.6
C34 C29 C30 117.4(4)
C34 C29 C10 122.9(4)
C30 C29 C10 119.7(4)
C31 C30 C29 120.4(4)
C31 C30 H30 119.8
C29 C30 H30 119.8
C32 C31 C30 121.0(5)
C32 C31 H31 119.5
C30 C31 H31 119.5
C33 C32 C31 119.8(5)
C33 C32 H32 120.1
C31 C32 H32 120.1
C32 C33 C34 119.2(5)
C32 C33 H33 120.4
C34 C33 H33 120.4
C29 C34 C33 122.2(4)
C29 C34 H34 118.9
C33 C34 H34 118.9
C36 C35 C40 121.4(5)
C36 C35 N1 120.1(5)
C40 C35 N1 118.3(5)
C35 C36 C37 118.5(5)
C35 C36 H36 120.8
C37 C36 H36 120.8
C38 C37 C36 120.3(6)
C38 C37 H37 119.8
C36 C37 H37 119.8
C39 C38 C37 120.2(6)
C39 C38 H38 119.9
C37 C38 H38 119.9
C38 C39 C40 121.8(6)
C38 C39 H39 119.1
C40 C39 H39 119.1
C35 C40 C39 117.7(5)
C35 C40 S1 120.0(4)
C39 C40 S1 122.3(5)
S1 C41 H41A 109.5
S1 C41 H41B 109.5
H41A C41 H41B 109.5
S1 C41 H41C 109.5
H41A C41 H41C 109.5
H41B C41 H41C 109.5
O2 C42 C44 105.4(4)
O2 C42 C45 107.4(4)
C44 C42 C45 110.0(4)
O2 C42 C43 103.1(3)
C44 C42 C43 113.2(4)
C45 C42 C43 116.7(4)
O3 C43 C47 108.3(5)
O3 C43 C46 106.2(4)
C47 C43 C46 110.3(5)
O3 C43 C42 103.0(4)
C47 C43 C42 115.4(5)
C46 C43 C42 113.0(5)
C42 C44 H44A 109.5
C42 C44 H44B 109.5
H44A C44 H44B 109.5
C42 C44 H44C 109.5
H44A C44 H44C 109.5
H44B C44 H44C 109.5
C42 C45 H45A 109.5
C42 C45 H45B 109.5
H45A C45 H45B 109.5
C42 C45 H45C 109.5
H45A C45 H45C 109.5
H45B C45 H45C 109.5
C43 C46 H46A 109.5
C43 C46 H46B 109.5
H46A C46 H46B 109.5
C43 C46 H46C 109.5
H46A C46 H46C 109.5
H46B C46 H46C 109.5
C43 C47 H47A 109.5
C43 C47 H47B 109.5
H47A C47 H47B 109.5
C43 C47 H47C 109.5
H47A C47 H47C 109.5
H47B C47 H47C 109.5
O3 B1 O2 112.9(4)
O3 B1 C6 122.1(4)
O2 B1 C6 125.0(4)
Cl2 C48 Cl1 109.0(4)
Cl2 C48 Cl3 109.7(3)
Cl1 C48 Cl3 109.0(3)
Cl2 C48 H48 109.7
Cl1 C48 H48 109.7
Cl3 C48 H48 109.7

loop_
_geom_bond_atom_site_label_1
_geom_bond_atom_site_label_2
_geom_bond_distance
Co1 C8 1.994(4)
Co1 C10 1.995(4)
Co1 C7 1.998(4)
Co1 C9 1.999(4)
Co1 C3 2.081(4)
Co1 C4 2.086(4)
Co1 C2 2.088(4)
Co1 C5 2.087(4)
Co1 C6 2.105(4)
S1 C40 1.758(5)
S1 C41 1.814(5)
O1 C1 1.224(5)
O2 B1 1.381(6)
O2 C42 1.491(5)
O3 B1 1.367(5)
O3 C43 1.473(5)
N1 C1 1.357(5)
N1 C35 1.436(5)
N1 H1 0.84(3)
C1 C2 1.513(5)
C2 C3 1.432(5)
C2 C6 1.475(5)
C3 C4 1.409(5)
C3 H3 0.9800
C4 C5 1.403(5)
C4 H4 0.9800
C5 C6 1.435(5)
C5 H5 0.9800
C6 B1 1.552(6)
C7 C10 1.463(5)
C7 C8 1.475(5)
C7 C11 1.490(5)
C8 C9 1.475(5)
C8 C17 1.487(5)
C9 C10 1.463(5)
C9 C23 1.483(5)
C10 C29 1.490(5)
C11 C12 1.380(5)
C11 C16 1.400(5)
C12 C13 1.386(6)
C12 H12 0.9300
C13 C14 1.363(7)
C13 H13 0.9300
C14 C15 1.379(7)
C14 H14 0.9300
C15 C16 1.404(6)
C15 H15 0.9300
C16 H16 0.9300
C17 C22 1.389(5)
C17 C18 1.401(5)
C18 C19 1.398(6)
C18 H18 0.9300
C19 C20 1.376(6)
C19 H19 0.9300
C20 C21 1.384(6)
C20 H20 0.9300
C21 C22 1.363(5)
C21 H21 0.9300
C22 H22 0.9300
C23 C28 1.398(5)
C23 C24 1.398(5)
C24 C25 1.378(5)
C24 H24 0.9300
C25 C26 1.373(6)
C25 H25 0.9300
C26 C27 1.390(6)
C26 H26 0.9300
C27 C28 1.392(6)
C27 H27 0.9300
C28 H28 0.9300
C29 C34 1.384(5)
C29 C30 1.387(5)
C30 C31 1.383(6)
C30 H30 0.9300
C31 C32 1.372(6)
C31 H31 0.9300
C32 C33 1.366(6)
C32 H32 0.9300
C33 C34 1.389(6)
C33 H33 0.9300
C34 H34 0.9300
C35 C36 1.387(6)
C35 C40 1.400(6)
C36 C37 1.410(7)
C36 H36 0.9300
C37 C38 1.392(7)
C37 H37 0.9300
C38 C39 1.346(7)
C38 H38 0.9300
C39 C40 1.410(6)
C39 H39 0.9300
C41 H41A 0.9600
C41 H41B 0.9600
C41 H41C 0.9600
C42 C44 1.540(6)
C42 C45 1.542(6)
C42 C43 1.562(6)
C43 C47 1.509(7)
C43 C46 1.522(7)
C44 H44A 0.9600
C44 H44B 0.9600
C44 H44C 0.9600
C45 H45A 0.9600
C45 H45B 0.9600
C45 H45C 0.9600
C46 H46A 0.9600
C46 H46B 0.9600
C46 H46C 0.9600
C47 H47A 0.9600
C47 H47B 0.9600
C47 H47C 0.9600
Cl1 C48 1.702(6)
Cl2 C48 1.690(5)
Cl3 C48 1.710(6)
C48 H48 0.9800
